data_2101125
loop_
_publ_author_name
'Ferguson, George'
'Gallagher, John F.'
'Glidewell, Christopher'
'Zakaria, Choudhury M.'

_publ_section_title
;
 Structures of (ferrocenylmethyl)trimethylammonium iodide and
 hexa-<i>N</i>-methylferrocene-1,1'-diylbis(methylammonium iodide)
;
_journal_issue 2
_journal_name_full 'Acta Crystallographica Section B'
_journal_page_first 146
_journal_page_last 150
_journal_paper_doi 10.1107/S0108768193010985
_journal_volume 50
_journal_year 1994
_chemical_formula_moiety 'C14 H20 N Fe I'
_chemical_formula_structural '[C14 H20 N Fe]+ [I]-'
_chemical_formula_sum 'C14 H20 Fe I N'
_chemical_formula_weight 385.07
_chemical_name_common '(Ferrocenylmethyl)trimethylammonium Iodide'
_chemical_name_systematic
;
(Ferrocenylmethyl)trimethylammonium Iodide
;
_space_group_IT_number 14
_symmetry_cell_setting monoclinic
_symmetry_space_group_name_Hall '-P 2ybc'
_symmetry_space_group_name_H-M 'P 1 21/c 1'
_cell_angle_alpha 90
_cell_angle_beta 102.792(4)
_cell_angle_gamma 90
_cell_formula_units_Z 4
_cell_length_a 8.6236(5)
_cell_length_b 13.5926(10)
_cell_length_c 12.8623(6)
_cell_measurement_reflns_used 25
_cell_measurement_temperature 293
_cell_measurement_theta_max 23.4
_cell_measurement_theta_min 19.9
_cell_volume 1470.26(16)
_computing_cell_refinement 'Enraf Nonius CAD-4 software'
_computing_data_collection 'Enraf Nonius CAD-4 software'
_computing_data_reduction 'NRCVAX DATRD2'
_computing_molecular_graphics 'NRCVAX, ORTEPII and PLUTON'
_computing_publication_material 'NRCVAX TABLES'
_computing_structure_refinement 'NRCVAX LSTSQ'
_computing_structure_solution 'NRCVAX SOLVER'
_diffrn_ambient_temperature 293
_diffrn_measurement_device 'Nonius CAD-4'
_diffrn_measurement_method \w/2\q
_diffrn_radiation_monochromator graphite
_diffrn_radiation_source 'xray tube'
_diffrn_radiation_type MoK\a
_diffrn_radiation_wavelength 0.7093
_diffrn_reflns_av_R_equivalents 0.025
_diffrn_reflns_limit_h_max 12
_diffrn_reflns_limit_h_min -12
_diffrn_reflns_limit_k_max 20
_diffrn_reflns_limit_k_min 0
_diffrn_reflns_limit_l_max 19
_diffrn_reflns_limit_l_min 0
_diffrn_reflns_number 5360
_diffrn_reflns_theta_max 32.0
_diffrn_reflns_theta_min 1.5
_diffrn_standards_decay_% 'decay of 2% during data collection'
_diffrn_standards_interval_time 40
_diffrn_standards_number 3
_exptl_absorpt_coefficient_mu 3.08
_exptl_absorpt_correction_T_max 0.507
_exptl_absorpt_correction_T_min 0.367
_exptl_absorpt_correction_type empirical
_exptl_crystal_colour orange
_exptl_crystal_density_diffrn 1.74
_exptl_crystal_description block
_exptl_crystal_F_000 760
_exptl_crystal_size_max 0.75
_exptl_crystal_size_mid 0.45
_exptl_crystal_size_min 0.35
_refine_diff_density_max 0.81
_refine_diff_density_min -0.81
_refine_ls_extinction_coef 115E2(5)
_refine_ls_extinction_method 'Larson (1970)'
_refine_ls_goodness_of_fit_obs 1.47
_refine_ls_hydrogen_treatment 'refU;  CH riding 0.95 \%A'
_refine_ls_matrix_type full
_refine_ls_number_parameters 175
_refine_ls_number_reflns 4075
_refine_ls_R_factor_all 0.034
_refine_ls_R_factor_obs 0.024
_refine_ls_shift/esd_max <0.001
_refine_ls_structure_factor_coef F
_refine_ls_weighting_details 'w = 1/[\s^2^(F)+0.0003F^2^]'
_refine_ls_weighting_scheme calc
_refine_ls_wR_factor_all 0.037
_refine_ls_wR_factor_obs 0.035
_reflns_number_observed 4075
_reflns_number_total 5081
_reflns_observed_criterion I~net~>3.0\s(I~net~)
_cod_data_source_file li1071.cif
_cod_data_source_block 1
_cod_depositor_comments
;
The following automatic conversions were performed:
'_symmetry_cell_setting' value 'Monoclinic' changed to 'monoclinic'
according to '/home/saulius/struct/CIF-dictionaries/cif_core.dic'
dictionary named 'cif_core.dic' version 2.4.1 from 2010-06-29.

Automatic conversion script
Id: cif_fix_enum 1527 2010-12-29 10:47:43Z saulius 

The following automatic conversions were performed:

'_atom_site_thermal_displace_type' tag value 'Uij' was replaced with
'Uani' value 17 times.

Automatic conversion script
Id: cif_fix_values 1646 2011-03-28 12:23:43Z adriana 

The following automatic conversions were performed:

'_symmetry_cell_setting' value 'Monoclinic' changed to 'monoclinic'
according to /home/saulius/struct/CIF-dictionaries/cif_core.dic
dictionary named 'cif_core.dic' version 2.4.1 from 2010-06-29.

Automatic conversion script
Id: cif_fix_values 1715 2011-07-08 13:25:40Z adriana 

The following automatic conversions were performed:

'_refine_ls_weighting_scheme' value '1/[\s^2^(F)+0.0003F^2^]' was
changed to 'calc'. New tag '_refine_ls_weighting_details' was
created. The value of the new tag was set to 'w =
1/[\s^2^(F)+0.0003F^2^]'.

Automatic conversion script
Id: cif_fix_values 3143 2015-03-26 13:38:13Z robertas 
;
_cod_original_cell_volume 1470.3(2)
_cod_original_sg_symbol_H-M 'P 21/c'
_cod_original_formula_sum 'C14 H20 N Fe I'
_cod_database_code 2101125

loop_
_symmetry_equiv_pos_as_xyz
x,y,z
-x,-y,-z
-x,1/2+y,1/2-z
x,1/2-y,1/2+z

loop_
_atom_site_aniso_label
_atom_site_aniso_U_11
_atom_site_aniso_U_22
_atom_site_aniso_U_33
_atom_site_aniso_U_12
_atom_site_aniso_U_13
_atom_site_aniso_U_23
_atom_site_aniso_type_symbol
I 0.05240(10) 0.05229(10) 0.04772(9) -0.03099(13) 0.01257(12) -0.00919(12) I
Fe 0.03155(12) 0.02642(11) 0.02997(11) 0.00409(17) 0.01011(17) 0.00012(16) Fe
N 0.0358(7) 0.0277(6) 0.0382(7) 0.0068(11) 0.0115(11) -0.0030(11) N
C1 0.0360(8) 0.0327(8) 0.0367(8) 0.0096(13) 0.0123(13) -0.0082(13) C
C2 0.0489(12) 0.0517(13) 0.0438(10) 0.021(2) -0.0064(18) 0.0005(18) C
C3 0.0396(10) 0.0547(13) 0.0583(13) -0.0014(19) 0.0355(19) 0.007(2) C
C4 0.0574(13) 0.0275(9) 0.0545(12) 0.0065(16) 0.011(2) -0.0084(15) C
C11 0.0451(10) 0.0277(8) 0.0502(10) -0.0010(14) 0.0344(17) -0.0104(14) C
C12 0.0534(11) 0.0359(9) 0.0442(10) 0.0301(17) 0.0311(17) 0.0156(15) C
C13 0.0330(9) 0.0515(12) 0.0451(10) 0.0213(16) 0.0123(15) 0.0024(17) C
C14 0.0387(9) 0.0456(10) 0.0392(9) 0.0008(16) 0.0276(15) 0.0039(15) C
C15 0.0383(9) 0.0377(9) 0.0338(8) 0.0083(14) 0.0159(13) -0.0083(13) C
C21 0.0460(10) 0.0339(8) 0.0391(8) 0.0111(15) 0.0308(15) 0.0028(14) C
C22 0.0628(14) 0.0492(12) 0.0310(8) 0.023(2) 0.0158(17) -0.0087(15) C
C23 0.0498(11) 0.0447(11) 0.0436(10) 0.0052(18) -0.0076(17) -0.0276(17) C
C24 0.0414(9) 0.0269(8) 0.0485(10) -0.0060(14) 0.0115(16) -0.0077(14) C
C25 0.0355(8) 0.0243(7) 0.0361(8) 0.0044(12) 0.0137(13) -0.0044(11) C

loop_
_atom_site_label
_atom_site_fract_x
_atom_site_fract_y
_atom_site_fract_z
_atom_site_U_iso_or_equiv
_atom_site_thermal_displace_type
_atom_site_calc_flag
_atom_site_refinement_flags
_atom_site_type_symbol
I -0.32155(2) 0.055175(12) 0.195671(12) 0.05155(8) Uani d . I
Fe 0.16924(3) 0.175241(18) 0.46335(2) 0.02958(11) Uani d . Fe
N -0.26054(19) 0.35787(11) 0.34666(13) 0.0343(7) Uani d . N
C1 -0.1182(2) 0.29304(14) 0.34264(15) 0.0354(8) Uani d . C
C2 -0.3529(3) 0.37102(19) 0.23459(19) 0.0502(11) Uani d . C
C3 -0.3634(3) 0.30998(19) 0.4110(2) 0.0498(12) Uani d . C
C4 -0.2094(3) 0.45660(15) 0.3940(2) 0.0475(11) Uani d . C
C11 0.1124(3) 0.03809(14) 0.40165(18) 0.0400(9) Uani d . C
C12 0.2545(3) 0.03485(16) 0.48243(17) 0.0438(10) Uani d . C
C13 0.3676(2) 0.09744(18) 0.45076(17) 0.0436(10) Uani d . C
C14 0.2958(2) 0.14000(16) 0.35104(16) 0.0403(9) Uani d . C
C15 0.1385(2) 0.10364(15) 0.32042(15) 0.0366(8) Uani d . C
C21 -0.0122(3) 0.21447(14) 0.53124(16) 0.0387(8) Uani d . C
C22 0.1338(3) 0.21896(18) 0.60810(16) 0.0481(11) Uani d . C
C23 0.2351(3) 0.28660(17) 0.57166(18) 0.0483(10) Uani d . C
C24 0.1529(3) 0.32512(14) 0.47233(17) 0.0396(9) Uani d . C
C25 -0.0013(2) 0.28038(12) 0.44577(14) 0.0321(7) Uani d . C
H1A -0.064 0.321 0.293 0.048(7) Uiso calc R H
H1B -0.157 0.230 0.318 0.040(7) Uiso calc R H
H2C -0.443 0.411 0.234 0.068(9) Uiso calc R H
H2A -0.287 0.402 0.194 0.062(9) Uiso calc R H
H2B -0.387 0.309 0.205 0.089(12) Uiso calc R H
H3C -0.452 0.351 0.413 0.077(10) Uiso calc R H
H3A -0.400 0.249 0.380 0.068(9) Uiso calc R H
H3B -0.304 0.300 0.482 0.066(9) Uiso calc R H
H4C -0.301 0.495 0.396 0.072(10) Uiso calc R H
H4A -0.148 0.448 0.465 0.068(10) Uiso calc R H
H4B -0.147 0.489 0.352 0.061(8) Uiso calc R H
H11 0.017 0.003 0.402 0.039(6) Uiso calc R H
H12 0.271 -0.003 0.546 0.045(7) Uiso calc R H
H13 0.473 0.109 0.490 0.057(8) Uiso calc R H
H14 0.345 0.185 0.312 0.066(10) Uiso calc R H
H15 0.063 0.120 0.257 0.047(7) Uiso calc R H
H21 -0.101 0.175 0.536 0.067(9) Uiso calc R H
H22 0.159 0.183 0.673 0.065(9) Uiso calc R H
H23 0.340 0.303 0.608 0.073(10) Uiso calc R H
H24 0.193 0.372 0.431 0.040(6) Uiso calc R H

loop_
_atom_type_symbol
_atom_type_scat_dispersion_real
_atom_type_scat_dispersion_imag
_atom_type_scat_source
C 0.002 0.002 'International Tables Vol. IV Table 2.2B'
H 0.000 0.000 'International Tables Vol. IV Table 2.2B'
N 0.004 0.003 'International Tables Vol. IV Table 2.2B'
Fe 0.301 0.845 'International Tables Vol. IV Table 2.2B'
I -0.726 1.812 'International Tables Vol. IV Table 2.2B'

loop_
_geom_angle_atom_site_label_1
_geom_angle_atom_site_label_2
_geom_angle_atom_site_label_3
_geom_angle_site_symmetry_1
_geom_angle
_geom_angle_publ_flag
C11 Fe C12 . 40.72(10) no
C11 Fe C13 . 68.33(9) no
C11 Fe C14 . 68.44(9) no
C11 Fe C15 . 40.91(8) no
C11 Fe C21 . 105.43(8) no
C11 Fe C22 . 123.28(10) no
C11 Fe C23 . 160.76(10) no
C11 Fe C24 . 156.42(9) no
C11 Fe C25 . 119.63(8) no
C12 Fe C13 . 40.67(10) no
C12 Fe C14 . 68.44(9) no
C12 Fe C15 . 68.56(8) no
C12 Fe C21 . 119.12(9) no
C12 Fe C22 . 106.58(9) no
C12 Fe C23 . 124.79(9) no
C12 Fe C24 . 162.09(9) no
C12 Fe C25 . 154.96(9) no
C13 Fe C14 . 40.49(9) no
C13 Fe C15 . 68.11(8) no
C13 Fe C21 . 155.35(9) no
C13 Fe C22 . 121.26(9) no
C13 Fe C23 . 108.94(10) no
C13 Fe C24 . 125.99(9) no
C13 Fe C25 . 162.43(9) no
C14 Fe C15 . 40.42(8) no
C14 Fe C21 . 161.42(8) no
C14 Fe C22 . 157.10(10) no
C14 Fe C23 . 122.73(10) no
C14 Fe C24 . 109.04(9) no
C14 Fe C25 . 124.90(8) no
C15 Fe C21 . 123.68(8) no
C15 Fe C22 . 160.58(10) no
C15 Fe C23 . 157.44(10) no
C15 Fe C24 . 121.84(8) no
C15 Fe C25 . 106.80(7) no
C21 Fe C22 . 40.88(9) no
C21 Fe C23 . 68.70(10) no
C21 Fe C24 . 69.15(8) no
C21 Fe C25 . 41.55(8) no
C22 Fe C23 . 40.53(11) no
C22 Fe C24 . 68.44(9) no
C22 Fe C25 . 69.21(8) no
C23 Fe C24 . 40.46(9) no
C23 Fe C25 . 68.91(8) no
C24 Fe C25 . 41.17(8) no
C1 N C2 . 107.34(15) no
C1 N C3 . 110.47(16) no
C1 N C4 . 111.45(16) no
C2 N C3 . 109.39(18) no
C2 N C4 . 109.30(17) no
C3 N C4 . 108.86(18) no
N C1 C25 . 115.43(15) no
Fe C11 C12 . 69.54(12) no
Fe C11 C15 . 69.62(11) no
C12 C11 C15 . 107.71(18) no
Fe C12 C11 . 69.74(11) no
Fe C12 C13 . 69.97(12) no
C11 C12 C13 . 107.91(18) no
Fe C13 C12 . 69.37(12) no
Fe C13 C14 . 69.85(11) no
C12 C13 C14 . 108.26(19) no
Fe C14 C13 . 69.65(11) no
Fe C14 C15 . 69.57(11) no
C13 C14 C15 . 108.00(18) no
Fe C15 C11 . 69.47(11) no
Fe C15 C14 . 70.01(11) no
C11 C15 C14 . 108.12(17) no
Fe C21 C22 . 70.16(12) no
Fe C21 C25 . 69.30(10) no
C22 C21 C25 . 107.91(19) no
Fe C22 C21 . 68.97(11) no
Fe C22 C23 . 70.10(12) no
C21 C22 C23 . 108.30(19) no
Fe C23 C22 . 69.37(12) no
Fe C23 C24 . 69.65(11) no
C22 C23 C24 . 108.44(19) no
Fe C24 C23 . 69.89(12) no
Fe C24 C25 . 68.66(10) no
C23 C24 C25 . 108.10(19) no
Fe C25 C1 . 120.84(12) no
Fe C25 C21 . 69.15(10) no
Fe C25 C24 . 70.17(11) no
C1 C25 C21 . 127.42(17) no
C1 C25 C24 . 124.99(17) no
C21 C25 C24 . 107.26(17) no
I H1B C1 . 166.6 no
I H2C C2 3_455 162.3 no
I H24 C24 3_555 173.5 no
I H4C C4 3_455 152.0 no
I H12 C12 2_556 159.9 no
I H15 C15 . 126.3 no

loop_
_geom_bond_atom_site_label_1
_geom_bond_atom_site_label_2
_geom_bond_distance
_geom_bond_publ_flag
Fe C11 2.043(2) yes
Fe C12 2.040(2) yes
Fe C13 2.048(2) yes
Fe C14 2.051(2) yes
Fe C15 2.045(2) yes
Fe C21 2.025(2) yes
Fe C22 2.041(2) yes
Fe C23 2.050(2) yes
Fe C24 2.047(2) yes
Fe C25 2.027(2) yes
N C1 1.521(2) yes
N C2 1.495(3) yes
N C3 1.490(3) yes
N C4 1.499(3) yes
C1 C25 1.488(3) yes
C11 C12 1.421(3) yes
C11 C15 1.428(3) yes
C12 C13 1.421(3) yes
C13 C14 1.418(3) yes
C14 C15 1.415(3) yes
C21 C22 1.420(3) yes
C21 C25 1.437(3) yes
C22 C23 1.417(4) yes
C23 C24 1.417(3) yes
C24 C25 1.433(3) yes

loop_
_geom_contact_atom_site_label_1
_geom_contact_atom_site_label_2
_geom_contact_distance
_geom_contact_site_symmetry_2
_geom_contact_publ_flag
I H1B 3.024 . no
I H2C 3.093 3_445 no
I H24 3.292 2_545 no
I H4C 3.311 3_445 no
I H12 3.328 2_556 no
I H15 3.355 . no
I C1 3.954(2) . yes
I C15 3.992(2) . yes
I C2 4.009(3) 3_445 yes
I C3 4.039(3) 4_554 yes
I C11 4.085(2) . yes
I C4 4.173(3) 3_445 yes
I C4 4.205(3) 4_554 yes
I C12 4.232(2) 2_556 yes
I C24 4.237(2) 3_545 yes

loop_
_geom_torsion_atom_site_label_1
_geom_torsion_atom_site_label_2
_geom_torsion_atom_site_label_3
_geom_torsion_atom_site_label_4
_geom_torsion
_geom_torsion_publ_flag
C12 Fe C11 C15 -119.00(10) no
C13 Fe C11 C12 37.90(10) no
C13 Fe C11 C15 -81.10(10) no
C14 Fe C11 C12 81.60(10) no
C14 Fe C11 C15 -37.40(10) no
C15 Fe C11 C12 119.0(2) no
C21 Fe C11 C12 -116.9(2) no
C21 Fe C11 C15 124.0(2) no
C22 Fe C11 C12 -76.20(10) no
C22 Fe C11 C15 164.8(2) no
C23 Fe C11 C12 -47.60(10) no
C23 Fe C11 C15 -166.6(2) no
C24 Fe C11 C12 169.9(2) no
C24 Fe C11 C15 50.90(10) no
C25 Fe C11 C12 -159.5(2) no
C25 Fe C11 C15 81.40(10) no
C11 Fe C12 C13 118.9(2) no
C13 Fe C12 C11 -118.9(2) no
C14 Fe C12 C11 -81.60(10) no
C14 Fe C12 C13 37.40(10) no
C15 Fe C12 C11 -38.00(10) no
C15 Fe C12 C13 80.90(10) no
C21 Fe C12 C11 79.60(10) no
C21 Fe C12 C13 -161.5(2) no
C22 Fe C12 C11 122.1(2) no
C22 Fe C12 C13 -119.0(2) no
C23 Fe C12 C11 162.8(2) no
C23 Fe C12 C13 -78.30(10) no
C24 Fe C12 C11 -166.9(2) no
C24 Fe C12 C13 -48.00(10) no
C25 Fe C12 C11 45.90(10) no
C25 Fe C12 C13 164.8(2) no
C11 Fe C13 C12 -37.90(10) no
C11 Fe C13 C14 81.70(10) no
C12 Fe C13 C14 119.7(2) no
C14 Fe C13 C12 -119.7(2) no
C15 Fe C13 C12 -82.10(10) no
C15 Fe C13 C14 37.50(10) no
C21 Fe C13 C12 41.70(10) no
C21 Fe C13 C14 161.4(2) no
C22 Fe C13 C12 78.80(10) no
C22 Fe C13 C14 -161.5(2) no
C23 Fe C13 C12 121.8(2) no
C23 Fe C13 C14 -118.6(2) no
C24 Fe C13 C12 163.6(2) no
C24 Fe C13 C14 -76.70(10) no
C25 Fe C13 C12 -158.4(2) no
C25 Fe C13 C14 -38.80(10) no
C11 Fe C14 C13 -81.50(10) no
C11 Fe C14 C15 37.90(10) no
C12 Fe C14 C13 -37.50(10) no
C12 Fe C14 C15 81.80(10) no
C13 Fe C14 C15 119.3(2) no
C15 Fe C14 C13 -119.3(2) no
C21 Fe C14 C13 -155.3(2) no
C21 Fe C14 C15 -36.00(10) no
C22 Fe C14 C13 44.00(10) no
C22 Fe C14 C15 163.4(2) no
C23 Fe C14 C13 80.90(10) no
C23 Fe C14 C15 -159.8(2) no
C24 Fe C14 C13 123.6(2) no
C24 Fe C14 C15 -117.10(10) no
C25 Fe C14 C13 166.7(2) no
C25 Fe C14 C15 -74.00(10) no
C11 Fe C15 C14 -119.30(10) no
C12 Fe C15 C11 37.80(10) no
C12 Fe C15 C14 -81.50(10) no
C13 Fe C15 C11 81.70(10) no
C13 Fe C15 C14 -37.60(10) no
C14 Fe C15 C11 119.30(10) no
C21 Fe C15 C11 -73.70(10) no
C21 Fe C15 C14 167.0(2) no
C22 Fe C15 C11 -41.10(10) no
C22 Fe C15 C14 -160.4(2) no
C23 Fe C15 C11 168.5(2) no
C23 Fe C15 C14 49.20(10) no
C24 Fe C15 C11 -158.6(2) no
C24 Fe C15 C14 82.10(10) no
C25 Fe C15 C11 -116.10(10) no
C25 Fe C15 C14 124.60(10) no
C11 Fe C21 C22 123.4(2) no
C11 Fe C21 C25 -117.50(10) no
C12 Fe C21 C22 81.70(10) no
C12 Fe C21 C25 -159.2(2) no
C13 Fe C21 C22 51.90(10) no
C13 Fe C21 C25 171.0(2) no
C14 Fe C21 C22 -168.6(2) no
C14 Fe C21 C25 -49.60(10) no
C15 Fe C21 C22 164.1(2) no
C15 Fe C21 C25 -76.80(10) no
C22 Fe C21 C25 119.10(10) no
C23 Fe C21 C22 -37.20(10) no
C23 Fe C21 C25 81.80(10) no
C24 Fe C21 C22 -80.70(10) no
C24 Fe C21 C25 38.30(10) no
C25 Fe C21 C22 -119.1(2) no
C11 Fe C22 C21 -74.20(10) no
C11 Fe C22 C23 166.0(2) no
C12 Fe C22 C21 -115.6(2) no
C12 Fe C22 C23 124.6(2) no
C13 Fe C22 C21 -157.4(2) no
C13 Fe C22 C23 82.80(10) no
C14 Fe C22 C21 170.7(2) no
C14 Fe C22 C23 50.90(10) no
C15 Fe C22 C21 -43.20(10) no
C15 Fe C22 C23 -163.0(2) no
C21 Fe C22 C23 -119.8(2) no
C23 Fe C22 C21 119.8(2) no
C24 Fe C22 C21 82.60(10) no
C24 Fe C22 C23 -37.20(10) no
C25 Fe C22 C21 38.30(10) no
C25 Fe C22 C23 -81.50(10) no
C11 Fe C23 C22 -37.90(10) no
C11 Fe C23 C24 -157.9(2) no
C12 Fe C23 C22 -73.90(10) no
C12 Fe C23 C24 166.1(2) no
C13 Fe C23 C22 -116.3(2) no
C13 Fe C23 C24 123.7(2) no
C14 Fe C23 C22 -159.0(2) no
C14 Fe C23 C24 81.00(10) no
C15 Fe C23 C22 165.3(2) no
C15 Fe C23 C24 45.30(10) no
C21 Fe C23 C22 37.60(10) no
C21 Fe C23 C24 -82.40(10) no
C22 Fe C23 C24 -120.0(2) no
C24 Fe C23 C22 120.0(2) no
C25 Fe C23 C22 82.30(10) no
C25 Fe C23 C24 -37.70(10) no
C11 Fe C24 C23 162.0(2) no
C11 Fe C24 C25 42.10(10) no
C12 Fe C24 C23 -39.80(10) no
C12 Fe C24 C25 -159.7(2) no
C13 Fe C24 C23 -76.50(10) no
C13 Fe C24 C25 163.6(2) no
C14 Fe C24 C23 -118.5(2) no
C14 Fe C24 C25 121.70(10) no
C15 Fe C24 C23 -161.3(2) no
C15 Fe C24 C25 78.90(10) no
C21 Fe C24 C23 81.20(10) no
C21 Fe C24 C25 -38.70(10) no
C22 Fe C24 C23 37.20(10) no
C22 Fe C24 C25 -82.60(10) no
C23 Fe C24 C25 -119.90(10) no
C25 Fe C24 C23 119.9(2) no
C11 Fe C25 C1 -42.40(10) no
C11 Fe C25 C21 79.60(10) no
C11 Fe C25 C24 -162.00(10) no
C12 Fe C25 C1 -75.00(10) no
C12 Fe C25 C21 47.00(10) no
C12 Fe C25 C24 165.40(10) no
C13 Fe C25 C1 70.50(10) no
C13 Fe C25 C21 -167.50(10) no
C13 Fe C25 C24 -49.10(10) no
C14 Fe C25 C1 40.80(10) no
C14 Fe C25 C21 162.80(10) no
C14 Fe C25 C24 -78.90(10) no
C15 Fe C25 C1 0.20(10) no
C15 Fe C25 C21 122.20(10) no
C15 Fe C25 C24 -119.50(10) no
C21 Fe C25 C1 -122.00(10) no
C21 Fe C25 C24 118.40(10) no
C22 Fe C25 C1 -159.70(10) no
C22 Fe C25 C21 -37.70(10) no
C22 Fe C25 C24 80.60(10) no
C23 Fe C25 C1 156.70(10) no
C23 Fe C25 C21 -81.30(10) no
C23 Fe C25 C24 37.10(10) no
C24 Fe C25 C1 119.60(10) no
C24 Fe C25 C21 -118.40(10) no
C2 N C1 C25 173.5(2) no
C3 N C1 C25 -67.30(10) no
C4 N C1 C25 53.90(10) no
N C1 C25 Fe 167.0(2) no
N C1 C25 C21 80.7(2) no
N C1 C25 C24 -106.7(2) no
Fe C11 C12 C13 -59.80(10) no
C15 C11 C12 Fe 59.40(10) no
C15 C11 C12 C13 -0.40(10) no
Fe C11 C15 C14 59.60(10) no
C12 C11 C15 Fe -59.30(10) no
C12 C11 C15 C14 0.20(10) no
Fe C12 C13 C14 -59.20(10) no
C11 C12 C13 Fe 59.70(10) no
C11 C12 C13 C14 0.40(10) no
Fe C13 C14 C15 -59.20(10) no
C12 C13 C14 Fe 58.90(10) no
C12 C13 C14 C15 -0.30(10) no
Fe C14 C15 C11 -59.20(10) no
C13 C14 C15 Fe 59.30(10) no
C13 C14 C15 C11 0.00(10) no
Fe C21 C22 C23 59.30(10) no
C25 C21 C22 Fe -59.20(10) no
C25 C21 C22 C23 0.00(10) no
Fe C21 C25 C1 113.5(2) no
Fe C21 C25 C24 -60.10(10) no
C22 C21 C25 Fe 59.80(10) no
C22 C21 C25 C1 173.3(2) no
C22 C21 C25 C24 -0.30(10) no
Fe C22 C23 C24 58.90(10) no
C21 C22 C23 Fe -58.50(10) no
C21 C22 C23 C24 0.30(10) no
Fe C23 C24 C25 58.20(10) no
C22 C23 C24 Fe -58.70(10) no
C22 C23 C24 C25 -0.50(10) no
Fe C24 C25 C1 -114.4(2) no
Fe C24 C25 C21 59.40(10) no
C23 C24 C25 Fe -58.90(10) no
C23 C24 C25 C1 -173.3(2) no
C23 C24 C25 C21 0.50(10) no
